data_7712604
loop_
_publ_author_name
'Akhter, Suffora'
'Khursheed, Salman'
'Arjmand, Farukh'
'Tabassum, Sartaj'

_publ_section_title
;
 Potential-bioactive revelation of water-soluble Boc-L-Valine and
 Imidazole appended metal complexes {M = Co(II), Cu(II) &amp; Zn(II)}:
 Synthesis, characterization, ct-DNA binding, pBR322 cleavage, SOD mimetic
 and cytotoxicity studies
;
_journal_name_full 'Dalton Transactions'
_journal_paper_doi 10.1039/D2DT03647A
_journal_year 2023
_chemical_absolute_configuration S
_chemical_formula_sum 'C26 H44 Co N6 O8'
_chemical_formula_weight 627.60
_space_group_crystal_system orthorhombic
_space_group_IT_number 18
_space_group_name_Hall 'P 2 2ab'
_space_group_name_H-M_alt 'P 21 21 2'
_atom_sites_solution_hydrogens geom
_audit_creation_method SHELXL-2018/3
_audit_update_record
;
2023-01-13 deposited with the CCDC.	2023-03-13 downloaded from the CCDC.
;
_cell_angle_alpha 90
_cell_angle_beta 90
_cell_angle_gamma 90
_cell_formula_units_Z 4
_cell_length_a 9.23250(10)
_cell_length_b 33.2718(5)
_cell_length_c 10.5777(2)
_cell_measurement_reflns_used 23145
_cell_measurement_temperature 293(2)
_cell_measurement_theta_max 26.7510
_cell_measurement_theta_min 1.9230
_cell_volume 3249.28(9)
_computing_cell_refinement 'CrysAlisPro 1.171.40.82a (Rigaku OD, 2020)'
_computing_data_collection 'CrysAlisPro 1.171.40.82a (Rigaku OD, 2020)'
_computing_data_reduction 'CrysAlisPro 1.171.40.82a (Rigaku OD, 2020)'
_computing_structure_refinement 'SHELXL-2018/3 (Sheldrick, 2018)'
_diffrn_ambient_temperature 293(2)
_diffrn_detector_area_resol_mean 10.0000
_diffrn_measured_fraction_theta_full 1.000
_diffrn_measured_fraction_theta_max 0.969
_diffrn_measurement_device_type 'XtaLAB Synergy, Dualflex, HyPix3000'
_diffrn_measurement_method '\w scans'
_diffrn_radiation_type MoK\a
_diffrn_radiation_wavelength 0.71073
_diffrn_reflns_av_R_equivalents 0.0407
_diffrn_reflns_av_unetI/netI 0.0346
_diffrn_reflns_Laue_measured_fraction_full 1.000
_diffrn_reflns_Laue_measured_fraction_max 0.969
_diffrn_reflns_limit_h_max 11
_diffrn_reflns_limit_h_min -11
_diffrn_reflns_limit_k_max 41
_diffrn_reflns_limit_k_min -41
_diffrn_reflns_limit_l_max 13
_diffrn_reflns_limit_l_min -13
_diffrn_reflns_number 47663
_diffrn_reflns_point_group_measured_fraction_full 1.000
_diffrn_reflns_point_group_measured_fraction_max 0.957
_diffrn_reflns_theta_full 25.242
_diffrn_reflns_theta_max 27.378
_diffrn_reflns_theta_min 1.925
_diffrn_source 'micro-focus sealed X-ray tube'
_exptl_absorpt_coefficient_mu 0.580
_exptl_absorpt_correction_T_max 1.00000
_exptl_absorpt_correction_T_min 0.84617
_exptl_absorpt_correction_type multi-scan
_exptl_absorpt_process_details
;
CrysAlisPro 1.171.40.82a (Rigaku Oxford Diffraction, 2020)
Empirical absorption correction using spherical harmonics,
implemented in SCALE3 ABSPACK scaling algorithm.
;
_exptl_crystal_colour blue
_exptl_crystal_density_diffrn 1.283
_exptl_crystal_description block
_exptl_crystal_F_000 1332
_exptl_crystal_size_max 0.15
_exptl_crystal_size_mid 0.12
_exptl_crystal_size_min 0.10
_refine_diff_density_max 0.154
_refine_diff_density_min -0.375
_refine_diff_density_rms 0.045
_refine_ls_abs_structure_details
;
 Flack x determined using 2037 quotients [(I+)-(I-)]/[(I+)+(I-)]
 (Parsons, Flack and Wagner, Acta Cryst. B69 (2013) 249-259).
;
_refine_ls_abs_structure_Flack -0.020(7)
_refine_ls_extinction_method none
_refine_ls_goodness_of_fit_ref 1.068
_refine_ls_hydrogen_treatment constr
_refine_ls_matrix_type full
_refine_ls_number_parameters 381
_refine_ls_number_reflns 7061
_refine_ls_number_restraints 0
_refine_ls_restrained_S_all 1.068
_refine_ls_R_factor_all 0.0553
_refine_ls_R_factor_gt 0.0374
_refine_ls_shift/su_max 0.001
_refine_ls_shift/su_mean 0.000
_refine_ls_structure_factor_coef Fsqd
_refine_ls_weighting_details 'w=1/[\s^2^(Fo^2^)+(0.0490P)^2^] where P=(Fo^2^+2Fc^2^)/3'
_refine_ls_weighting_scheme calc
_refine_ls_wR_factor_gt 0.0877
_refine_ls_wR_factor_ref 0.0956
_reflns_Friedel_coverage 0.747
_reflns_Friedel_fraction_full 1.000
_reflns_Friedel_fraction_max 0.942
_reflns_number_gt 5384
_reflns_number_total 7061
_reflns_threshold_expression 'I > 2\s(I)'
_cod_data_source_file d2dt03647a2.cif
_cod_data_source_block sa-27b
_cod_database_code 7712604
_shelx_shelxl_version_number 2018/3
_shelx_space_group_comment
;
The symmetry employed for this shelxl refinement is uniquely defined
by the following loop, which should always be used as a source of
symmetry information in preference to the above space-group names.
They are only intended as comments.
;

loop_
_space_group_symop_operation_xyz
'x, y, z'
'-x, -y, z'
'-x+1/2, y+1/2, -z'
'x+1/2, -y+1/2, -z'

loop_
_atom_site_label
_atom_site_type_symbol
_atom_site_fract_x
_atom_site_fract_y
_atom_site_fract_z
_atom_site_U_iso_or_equiv
_atom_site_adp_type
_atom_site_occupancy
_atom_site_site_symmetry_order
_atom_site_calc_flag
_atom_site_refinement_flags_posn
_atom_site_refinement_flags_adp
_atom_site_refinement_flags_occupancy
_atom_site_disorder_assembly
_atom_site_disorder_group
Co1 Co 1.000000 0.500000 0.37537(5) 0.03401(16) Uani 1 2 d S T P . .
Co2 Co 0.500000 0.500000 0.87513(5) 0.03200(15) Uani 1 2 d S T P . .
O3 O 0.4136(2) 0.53909(6) 1.00077(19) 0.0363(5) Uani 1 1 d . . . . .
O18 O 1.0824(2) 0.54060(6) 0.50784(19) 0.0406(5) Uani 1 1 d . . . . .
O17 O 0.3394(3) 0.56286(7) 0.8174(2) 0.0437(6) Uani 1 1 d . . . . .
N35 N 0.8320(3) 0.53307(8) 0.3034(2) 0.0396(7) Uani 1 1 d . . . . .
O28 O 1.1090(3) 0.65791(6) 0.7372(2) 0.0538(6) Uani 1 1 d . . . . .
O32 O 1.1513(3) 0.55527(7) 0.3147(2) 0.0482(6) Uani 1 1 d . . . . .
N6 N 0.3036(3) 0.63640(7) 0.9620(2) 0.0425(6) Uani 1 1 d . . . . .
H6 H 0.257624 0.648156 0.901725 0.051 Uiso 1 1 calc R U . . .
O23 O 1.0363(3) 0.65429(6) 0.5322(2) 0.0551(7) Uani 1 1 d . . . . .
N40 N 0.8556(3) 0.55004(9) 0.6888(2) 0.0488(7) Uani 1 1 d . . . . .
H40 H 0.930043 0.548579 0.640191 0.059 Uiso 1 1 calc R U . . .
N21 N 1.2004(3) 0.61129(7) 0.6032(2) 0.0419(6) Uani 1 1 d . . . . .
H21 H 1.236361 0.597311 0.663937 0.050 Uiso 1 1 calc R U . . .
N38 N 0.6641(3) 0.53187(8) 0.7958(2) 0.0385(6) Uani 1 1 d . . . . .
O8 O 0.4400(3) 0.69082(7) 0.9569(3) 0.0599(7) Uani 1 1 d . . . . .
C22 C 1.1161(3) 0.64272(9) 0.6326(3) 0.0406(7) Uani 1 1 d . . . . .
C4 C 0.3415(3) 0.56456(9) 0.9345(3) 0.0331(7) Uani 1 1 d . . . . .
N33 N 0.6469(3) 0.55221(10) 0.1892(3) 0.0540(8) Uani 1 1 d . . . . .
H33 H 0.573834 0.551063 0.138904 0.065 Uiso 1 1 calc R U . . .
O13 O 0.4871(3) 0.64130(8) 1.0996(3) 0.0868(10) Uani 1 1 d . . . . .
C19 C 1.1513(3) 0.56296(10) 0.4293(3) 0.0354(8) Uani 1 1 d . . . . .
C20 C 1.2344(3) 0.59948(10) 0.4737(3) 0.0383(8) Uani 1 1 d . . . . .
H20 H 1.203868 0.621835 0.419553 0.046 Uiso 1 1 calc R U . . .
C5 C 0.2560(3) 0.59703(9) 1.0040(3) 0.0341(8) Uani 1 1 d . . . . .
H5 H 0.274227 0.594554 1.094931 0.041 Uiso 1 1 calc R U . . .
C34 C 0.7277(4) 0.52095(12) 0.2262(3) 0.0499(9) Uani 1 1 d . . . . .
H34 H 0.712798 0.494468 0.201313 0.060 Uiso 1 1 calc R U . . .
C41 C 0.8055(4) 0.58367(10) 0.7469(3) 0.0513(9) Uani 1 1 d . . . . .
H41 H 0.845229 0.609323 0.742442 0.062 Uiso 1 1 calc R U . . .
C14 C 0.0936(3) 0.59235(9) 0.9799(3) 0.0435(8) Uani 1 1 d . . . . .
H14 H 0.076291 0.597591 0.889966 0.052 Uiso 1 1 calc R U . . .
C36 C 0.8126(4) 0.57359(11) 0.3148(4) 0.0483(10) Uani 1 1 d . . . . .
H36 H 0.869637 0.590392 0.364442 0.058 Uiso 1 1 calc R U . . .
C39 C 0.7686(3) 0.51967(10) 0.7207(3) 0.0422(8) Uani 1 1 d . . . . .
H39 H 0.780376 0.493304 0.693310 0.051 Uiso 1 1 calc R U . . .
C7 C 0.4168(4) 0.65478(10) 1.0144(4) 0.0502(9) Uani 1 1 d . . . . .
C29 C 1.3984(3) 0.59406(10) 0.4516(3) 0.0497(9) Uani 1 1 d . . . . .
H29 H 1.412477 0.590887 0.360289 0.060 Uiso 1 1 calc R U . . .
C42 C 0.6860(4) 0.57245(10) 0.8129(4) 0.0462(9) Uani 1 1 d . . . . .
H42 H 0.628514 0.589370 0.861691 0.055 Uiso 1 1 calc R U . . .
C15 C 0.0416(3) 0.55019(9) 1.0080(3) 0.0503(9) Uani 1 1 d . . . . .
H15A H 0.093778 0.531383 0.956385 0.075 Uiso 1 1 calc R U . . .
H15B H -0.060047 0.548253 0.989890 0.075 Uiso 1 1 calc R U . . .
H15C H 0.058061 0.544161 1.095588 0.075 Uiso 1 1 calc R U . . .
C16 C 0.0096(5) 0.62342(11) 1.0551(4) 0.0773(13) Uani 1 1 d . . . . .
H16A H 0.031440 0.620509 1.143327 0.116 Uiso 1 1 calc R U . . .
H16B H -0.092343 0.619535 1.041924 0.116 Uiso 1 1 calc R U . . .
H16C H 0.036488 0.649885 1.027536 0.116 Uiso 1 1 calc R U . . .
C24 C 0.9667(4) 0.69384(11) 0.5262(4) 0.0579(10) Uani 1 1 d . . . . .
C37 C 0.6993(4) 0.58589(12) 0.2442(3) 0.0542(9) Uani 1 1 d . . . . .
H37 H 0.664644 0.611982 0.235254 0.065 Uiso 1 1 calc R U . . .
C30 C 1.4588(4) 0.55685(12) 0.5138(4) 0.0666(12) Uani 1 1 d . . . . .
H30A H 1.452345 0.559571 0.603970 0.100 Uiso 1 1 calc R U . . .
H30B H 1.558289 0.553502 0.489736 0.100 Uiso 1 1 calc R U . . .
H30C H 1.404057 0.533810 0.487255 0.100 Uiso 1 1 calc R U . . .
C31 C 1.4807(5) 0.63167(13) 0.4911(5) 0.1010(17) Uani 1 1 d . . . . .
H31A H 1.446191 0.654256 0.443301 0.151 Uiso 1 1 calc R U . . .
H31B H 1.582213 0.627941 0.475209 0.151 Uiso 1 1 calc R U . . .
H31C H 1.465655 0.636519 0.579549 0.151 Uiso 1 1 calc R U . . .
C9 C 0.5720(4) 0.71359(11) 0.9830(4) 0.0617(11) Uani 1 1 d . . . . .
C25 C 1.0811(6) 0.72554(12) 0.5407(6) 0.1081(18) Uani 1 1 d . . . . .
H25A H 1.123565 0.723587 0.623355 0.162 Uiso 1 1 calc R U . . .
H25B H 1.038251 0.751618 0.530373 0.162 Uiso 1 1 calc R U . . .
H25C H 1.154714 0.721682 0.477788 0.162 Uiso 1 1 calc R U . . .
C11 C 0.7015(4) 0.68741(13) 0.9557(6) 0.1076(18) Uani 1 1 d . . . . .
H11A H 0.710597 0.667394 1.020598 0.161 Uiso 1 1 calc R U . . .
H11B H 0.787361 0.703671 0.953854 0.161 Uiso 1 1 calc R U . . .
H11C H 0.689015 0.674489 0.875299 0.161 Uiso 1 1 calc R U . . .
C12 C 0.5696(7) 0.72910(16) 1.1154(5) 0.116(2) Uani 1 1 d . . . . .
H12A H 0.478951 0.742321 1.131059 0.174 Uiso 1 1 calc R U . . .
H12B H 0.647507 0.747858 1.126922 0.174 Uiso 1 1 calc R U . . .
H12C H 0.580860 0.707104 1.173271 0.174 Uiso 1 1 calc R U . . .
C26 C 0.8496(5) 0.69726(13) 0.6245(4) 0.0873(15) Uani 1 1 d . . . . .
H26A H 0.775835 0.677597 0.608091 0.131 Uiso 1 1 calc R U . . .
H26B H 0.807872 0.723677 0.621295 0.131 Uiso 1 1 calc R U . . .
H26C H 0.890254 0.692703 0.706749 0.131 Uiso 1 1 calc R U . . .
C27 C 0.9025(6) 0.69364(14) 0.3940(4) 0.0975(17) Uani 1 1 d . . . . .
H27A H 0.979111 0.692184 0.332807 0.146 Uiso 1 1 calc R U . . .
H27B H 0.847791 0.717826 0.380991 0.146 Uiso 1 1 calc R U . . .
H27C H 0.839982 0.670773 0.384600 0.146 Uiso 1 1 calc R U . . .
C10 C 0.5637(6) 0.74746(11) 0.8864(5) 0.0990(17) Uani 1 1 d . . . . .
H10A H 0.562033 0.736293 0.802706 0.148 Uiso 1 1 calc R U . . .
H10B H 0.646780 0.764586 0.895298 0.148 Uiso 1 1 calc R U . . .
H10C H 0.477192 0.762835 0.900232 0.148 Uiso 1 1 calc R U . . .

loop_
_atom_site_aniso_label
_atom_site_aniso_U_11
_atom_site_aniso_U_22
_atom_site_aniso_U_33
_atom_site_aniso_U_23
_atom_site_aniso_U_13
_atom_site_aniso_U_12
Co1 0.0258(3) 0.0470(3) 0.0293(3) 0.000 0.000 0.0004(3)
Co2 0.0261(3) 0.0388(3) 0.0311(3) 0.000 0.000 0.0011(3)
O3 0.0329(11) 0.0388(11) 0.0372(12) 0.0002(10) -0.0018(10) 0.0072(10)
O18 0.0336(11) 0.0503(13) 0.0378(12) 0.0004(10) 0.0020(11) -0.0053(10)
O17 0.0467(14) 0.0557(14) 0.0286(13) -0.0003(11) 0.0053(12) 0.0054(12)
N35 0.0296(15) 0.0503(17) 0.0390(15) 0.0016(13) -0.0016(13) 0.0007(13)
O28 0.0680(16) 0.0551(14) 0.0383(13) -0.0054(11) -0.0022(12) 0.0109(12)
O32 0.0453(14) 0.0676(16) 0.0318(14) -0.0034(12) -0.0004(12) -0.0044(13)
N6 0.0464(15) 0.0369(14) 0.0443(15) 0.0061(12) -0.0107(13) 0.0005(13)
O23 0.0635(17) 0.0557(14) 0.0461(14) -0.0038(11) -0.0137(13) 0.0198(12)
N40 0.0314(15) 0.068(2) 0.0470(17) 0.0079(15) 0.0115(14) -0.0026(16)
N21 0.0502(15) 0.0435(15) 0.0320(14) 0.0026(11) -0.0044(13) 0.0073(14)
N38 0.0304(15) 0.0470(16) 0.0379(15) 0.0006(12) 0.0051(13) -0.0006(13)
O8 0.0526(15) 0.0463(14) 0.0808(19) 0.0122(13) -0.0139(14) -0.0084(12)
C22 0.0418(19) 0.0394(17) 0.0406(19) 0.0034(15) -0.0014(16) -0.0005(15)
C4 0.0251(17) 0.0356(17) 0.039(2) 0.0022(14) 0.0015(15) -0.0003(14)
N33 0.0333(16) 0.088(2) 0.0405(16) 0.0083(17) -0.0091(14) 0.0126(18)
O13 0.0716(19) 0.0780(19) 0.111(2) 0.0417(17) -0.051(2) -0.0245(16)
C19 0.0230(17) 0.0480(19) 0.0351(19) 0.0012(15) -0.0016(15) 0.0067(15)
C20 0.0396(18) 0.045(2) 0.0305(17) 0.0018(14) 0.0032(14) 0.0018(14)
C5 0.0351(17) 0.0350(18) 0.0322(17) 0.0036(13) 0.0021(13) 0.0054(13)
C34 0.037(2) 0.070(2) 0.043(2) -0.0023(18) -0.0076(17) 0.0017(18)
C41 0.043(2) 0.047(2) 0.064(2) 0.0072(19) 0.004(2) -0.0064(19)
C14 0.0304(17) 0.054(2) 0.0460(19) 0.0103(16) 0.0011(16) 0.0070(15)
C36 0.036(2) 0.059(2) 0.050(2) 0.0026(18) -0.0021(19) 0.0012(19)
C39 0.0343(19) 0.050(2) 0.042(2) -0.0017(15) 0.0042(16) 0.0013(16)
C7 0.043(2) 0.047(2) 0.061(2) 0.0059(17) -0.0033(19) -0.0014(17)
C29 0.0360(19) 0.064(2) 0.049(2) -0.0107(18) 0.0085(17) -0.0113(17)
C42 0.038(2) 0.043(2) 0.058(2) -0.0008(17) 0.009(2) 0.0004(17)
C15 0.038(2) 0.058(2) 0.055(2) 0.0100(17) -0.0003(17) -0.0048(16)
C16 0.052(2) 0.069(3) 0.111(4) 0.004(2) 0.028(3) 0.025(2)
C24 0.063(3) 0.052(2) 0.059(2) 0.0142(18) 0.002(2) 0.0135(19)
C37 0.043(2) 0.063(2) 0.057(2) 0.009(2) -0.001(2) 0.010(2)
C30 0.040(2) 0.104(3) 0.056(2) 0.006(2) 0.0014(19) 0.011(2)
C31 0.066(3) 0.102(4) 0.136(4) -0.040(3) 0.029(3) -0.041(3)
C9 0.043(2) 0.052(2) 0.090(3) 0.002(2) 0.000(2) -0.0084(18)
C25 0.122(4) 0.063(3) 0.139(5) 0.026(3) 0.002(4) -0.018(3)
C11 0.053(3) 0.087(3) 0.183(5) 0.022(4) 0.028(3) 0.008(3)
C12 0.118(4) 0.114(4) 0.116(5) -0.033(4) -0.019(4) -0.025(4)
C26 0.077(3) 0.094(3) 0.090(3) 0.018(3) 0.023(3) 0.042(3)
C27 0.122(4) 0.102(4) 0.069(3) 0.020(3) -0.014(3) 0.049(3)
C10 0.088(3) 0.059(3) 0.149(5) 0.030(3) 0.005(3) -0.015(2)

loop_
_atom_type_symbol
_atom_type_description
_atom_type_scat_dispersion_real
_atom_type_scat_dispersion_imag
_atom_type_scat_source
C C 0.0033 0.0016 'International Tables Vol C Tables 4.2.6.8 and 6.1.1.4'
H H 0.0000 0.0000 'International Tables Vol C Tables 4.2.6.8 and 6.1.1.4'
Co Co 0.3494 0.9721 'International Tables Vol C Tables 4.2.6.8 and 6.1.1.4'
N N 0.0061 0.0033 'International Tables Vol C Tables 4.2.6.8 and 6.1.1.4'
O O 0.0106 0.0060 'International Tables Vol C Tables 4.2.6.8 and 6.1.1.4'

loop_
_geom_angle_atom_site_label_1
_geom_angle_atom_site_label_2
_geom_angle_atom_site_label_3
_geom_angle
_geom_angle_site_symmetry_1
_geom_angle_site_symmetry_3
_geom_angle_publ_flag
N35 Co1 N35 136.37(15) . 2_765 ?
N35 Co1 O18 100.24(9) . . ?
N35 Co1 O18 108.71(9) 2_765 . ?
N35 Co1 O18 108.71(9) . 2_765 ?
N35 Co1 O18 100.23(9) 2_765 2_765 ?
O18 Co1 O18 95.79(11) . 2_765 ?
N35 Co1 O32 82.60(10) . 2_765 ?
N35 Co1 O32 85.97(9) 2_765 2_765 ?
O18 Co1 O32 152.59(9) . 2_765 ?
O18 Co1 O32 58.09(8) 2_765 2_765 ?
N35 Co1 O32 85.97(9) . . ?
N35 Co1 O32 82.60(10) 2_765 . ?
O18 Co1 O32 58.09(8) . . ?
O18 Co1 O32 152.59(9) 2_765 . ?
O32 Co1 O32 148.93(12) 2_765 . ?
O3 Co2 O3 97.88(11) . 2_665 ?
O3 Co2 N38 108.26(9) . 2_665 ?
O3 Co2 N38 103.29(9) 2_665 2_665 ?
O3 Co2 N38 103.29(9) . . ?
O3 Co2 N38 108.26(9) 2_665 . ?
N38 Co2 N38 131.16(15) 2_665 . ?
C4 O3 Co2 105.64(19) . . ?
C19 O18 Co1 96.94(18) . . ?
C34 N35 C36 105.1(3) . . ?
C34 N35 Co1 128.0(2) . . ?
C36 N35 Co1 126.6(2) . . ?
C19 O32 Co1 84.0(2) . . ?
C7 N6 C5 121.7(3) . . ?
C7 N6 H6 119.2 . . ?
C5 N6 H6 119.2 . . ?
C22 O23 C24 122.0(3) . . ?
C39 N40 C41 107.8(3) . . ?
C39 N40 H40 126.1 . . ?
C41 N40 H40 126.1 . . ?
C22 N21 C20 123.6(3) . . ?
C22 N21 H21 118.2 . . ?
C20 N21 H21 118.2 . . ?
C39 N38 C42 105.9(3) . . ?
C39 N38 Co2 129.5(2) . . ?
C42 N38 Co2 124.6(2) . . ?
C7 O8 C9 120.3(3) . . ?
O28 C22 N21 124.5(3) . . ?
O28 C22 O23 124.6(3) . . ?
N21 C22 O23 110.9(3) . . ?
O17 C4 O3 121.5(3) . . ?
O17 C4 C5 120.3(3) . . ?
O3 C4 C5 118.1(3) . . ?
C34 N33 C37 108.6(3) . . ?
C34 N33 H33 125.7 . . ?
C37 N33 H33 125.7 . . ?
O32 C19 O18 120.9(3) . . ?
O32 C19 C20 118.0(3) . . ?
O18 C19 C20 121.0(3) . . ?
N21 C20 C19 113.5(3) . . ?
N21 C20 C29 112.7(3) . . ?
C19 C20 C29 110.9(3) . . ?
N21 C20 H20 106.4 . . ?
C19 C20 H20 106.4 . . ?
C29 C20 H20 106.4 . . ?
N6 C5 C4 109.5(2) . . ?
N6 C5 C14 109.8(2) . . ?
C4 C5 C14 110.8(3) . . ?
N6 C5 H5 108.9 . . ?
C4 C5 H5 108.9 . . ?
C14 C5 H5 108.9 . . ?
N35 C34 N33 110.4(3) . . ?
N35 C34 H34 124.8 . . ?
N33 C34 H34 124.8 . . ?
N40 C41 C42 106.4(3) . . ?
N40 C41 H41 126.8 . . ?
C42 C41 H41 126.8 . . ?
C15 C14 C16 111.5(3) . . ?
C15 C14 C5 111.9(3) . . ?
C16 C14 C5 110.2(3) . . ?
C15 C14 H14 107.7 . . ?
C16 C14 H14 107.7 . . ?
C5 C14 H14 107.7 . . ?
C37 C36 N35 110.6(3) . . ?
C37 C36 H36 124.7 . . ?
N35 C36 H36 124.7 . . ?
N38 C39 N40 111.1(3) . . ?
N38 C39 H39 124.4 . . ?
N40 C39 H39 124.4 . . ?
O13 C7 N6 124.5(3) . . ?
O13 C7 O8 125.5(3) . . ?
N6 C7 O8 110.0(3) . . ?
C30 C29 C31 111.7(3) . . ?
C30 C29 C20 113.1(3) . . ?
C31 C29 C20 110.6(3) . . ?
C30 C29 H29 107.0 . . ?
C31 C29 H29 107.0 . . ?
C20 C29 H29 107.0 . . ?
C41 C42 N38 108.8(3) . . ?
C41 C42 H42 125.6 . . ?
N38 C42 H42 125.6 . . ?
C14 C15 H15A 109.5 . . ?
C14 C15 H15B 109.5 . . ?
H15A C15 H15B 109.5 . . ?
C14 C15 H15C 109.5 . . ?
H15A C15 H15C 109.5 . . ?
H15B C15 H15C 109.5 . . ?
C14 C16 H16A 109.5 . . ?
C14 C16 H16B 109.5 . . ?
H16A C16 H16B 109.5 . . ?
C14 C16 H16C 109.5 . . ?
H16A C16 H16C 109.5 . . ?
H16B C16 H16C 109.5 . . ?
O23 C24 C25 108.5(3) . . ?
O23 C24 C26 110.7(3) . . ?
C25 C24 C26 112.5(4) . . ?
O23 C24 C27 101.9(3) . . ?
C25 C24 C27 111.9(4) . . ?
C26 C24 C27 110.9(4) . . ?
C36 C37 N33 105.3(3) . . ?
C36 C37 H37 127.3 . . ?
N33 C37 H37 127.3 . . ?
C29 C30 H30A 109.5 . . ?
C29 C30 H30B 109.5 . . ?
H30A C30 H30B 109.5 . . ?
C29 C30 H30C 109.5 . . ?
H30A C30 H30C 109.5 . . ?
H30B C30 H30C 109.5 . . ?
C29 C31 H31A 109.5 . . ?
C29 C31 H31B 109.5 . . ?
H31A C31 H31B 109.5 . . ?
C29 C31 H31C 109.5 . . ?
H31A C31 H31C 109.5 . . ?
H31B C31 H31C 109.5 . . ?
O8 C9 C12 110.1(4) . . ?
O8 C9 C11 109.0(3) . . ?
C12 C9 C11 113.0(4) . . ?
O8 C9 C10 102.4(3) . . ?
C12 C9 C10 111.9(4) . . ?
C11 C9 C10 109.8(4) . . ?
C24 C25 H25A 109.5 . . ?
C24 C25 H25B 109.5 . . ?
H25A C25 H25B 109.5 . . ?
C24 C25 H25C 109.5 . . ?
H25A C25 H25C 109.5 . . ?
H25B C25 H25C 109.5 . . ?
C9 C11 H11A 109.5 . . ?
C9 C11 H11B 109.5 . . ?
H11A C11 H11B 109.5 . . ?
C9 C11 H11C 109.5 . . ?
H11A C11 H11C 109.5 . . ?
H11B C11 H11C 109.5 . . ?
C9 C12 H12A 109.5 . . ?
C9 C12 H12B 109.5 . . ?
H12A C12 H12B 109.5 . . ?
C9 C12 H12C 109.5 . . ?
H12A C12 H12C 109.5 . . ?
H12B C12 H12C 109.5 . . ?
C24 C26 H26A 109.5 . . ?
C24 C26 H26B 109.5 . . ?
H26A C26 H26B 109.5 . . ?
C24 C26 H26C 109.5 . . ?
H26A C26 H26C 109.5 . . ?
H26B C26 H26C 109.5 . . ?
C24 C27 H27A 109.5 . . ?
C24 C27 H27B 109.5 . . ?
H27A C27 H27B 109.5 . . ?
C24 C27 H27C 109.5 . . ?
H27A C27 H27C 109.5 . . ?
H27B C27 H27C 109.5 . . ?
C9 C10 H10A 109.5 . . ?
C9 C10 H10B 109.5 . . ?
H10A C10 H10B 109.5 . . ?
C9 C10 H10C 109.5 . . ?
H10A C10 H10C 109.5 . . ?
H10B C10 H10C 109.5 . . ?

loop_
_geom_bond_atom_site_label_1
_geom_bond_atom_site_label_2
_geom_bond_distance
_geom_bond_site_symmetry_2
_geom_bond_publ_flag
Co1 N35 2.048(3) . ?
Co1 N35 2.048(3) 2_765 ?
Co1 O18 2.090(2) . ?
Co1 O18 2.090(2) 2_765 ?
Co1 O32 2.397(2) 2_765 ?
Co1 O32 2.397(2) . ?
Co2 O3 2.0233(19) . ?
Co2 O3 2.0234(19) 2_665 ?
Co2 N38 2.031(3) 2_665 ?
Co2 N38 2.031(3) . ?
O3 C4 1.286(3) . ?
O18 C19 1.284(4) . ?
O17 C4 1.240(4) . ?
N35 C34 1.325(4) . ?
N35 C36 1.366(4) . ?
O28 C22 1.218(3) . ?
O32 C19 1.239(4) . ?
N6 C7 1.331(4) . ?
N6 C5 1.452(4) . ?
N6 H6 0.8600 . ?
O23 C22 1.349(4) . ?
O23 C24 1.466(4) . ?
N40 C39 1.334(4) . ?
N40 C41 1.358(4) . ?
N40 H40 0.8600 . ?
N21 C22 1.340(4) . ?
N21 C20 1.459(4) . ?
N21 H21 0.8600 . ?
N38 C39 1.314(4) . ?
N38 C42 1.377(4) . ?
O8 C7 1.361(4) . ?
O8 C9 1.461(4) . ?
C4 C5 1.527(4) . ?
N33 C34 1.339(4) . ?
N33 C37 1.352(4) . ?
N33 H33 0.8600 . ?
O13 C7 1.198(4) . ?
C19 C20 1.512(4) . ?
C20 C29 1.543(4) . ?
C20 H20 0.9800 . ?
C5 C14 1.528(4) . ?
C5 H5 0.9800 . ?
C34 H34 0.9300 . ?
C41 C42 1.358(5) . ?
C41 H41 0.9300 . ?
C14 C15 1.512(4) . ?
C14 C16 1.518(5) . ?
C14 H14 0.9800 . ?
C36 C37 1.349(5) . ?
C36 H36 0.9300 . ?
C39 H39 0.9300 . ?
C29 C30 1.509(5) . ?
C29 C31 1.523(5) . ?
C29 H29 0.9800 . ?
C42 H42 0.9300 . ?
C15 H15A 0.9600 . ?
C15 H15B 0.9600 . ?
C15 H15C 0.9600 . ?
C16 H16A 0.9600 . ?
C16 H16B 0.9600 . ?
C16 H16C 0.9600 . ?
C24 C25 1.501(6) . ?
C24 C26 1.504(5) . ?
C24 C27 1.519(5) . ?
C37 H37 0.9300 . ?
C30 H30A 0.9600 . ?
C30 H30B 0.9600 . ?
C30 H30C 0.9600 . ?
C31 H31A 0.9600 . ?
C31 H31B 0.9600 . ?
C31 H31C 0.9600 . ?
C9 C12 1.492(6) . ?
C9 C11 1.507(5) . ?
C9 C10 1.523(6) . ?
C25 H25A 0.9600 . ?
C25 H25B 0.9600 . ?
C25 H25C 0.9600 . ?
C11 H11A 0.9600 . ?
C11 H11B 0.9600 . ?
C11 H11C 0.9600 . ?
C12 H12A 0.9600 . ?
C12 H12B 0.9600 . ?
C12 H12C 0.9600 . ?
C26 H26A 0.9600 . ?
C26 H26B 0.9600 . ?
C26 H26C 0.9600 . ?
C27 H27A 0.9600 . ?
C27 H27B 0.9600 . ?
C27 H27C 0.9600 . ?
C10 H10A 0.9600 . ?
C10 H10B 0.9600 . ?
C10 H10C 0.9600 . ?

loop_
_geom_torsion_atom_site_label_1
_geom_torsion_atom_site_label_2
_geom_torsion_atom_site_label_3
_geom_torsion_atom_site_label_4
_geom_torsion
_geom_torsion_site_symmetry_1
_geom_torsion_site_symmetry_2
_geom_torsion_site_symmetry_3
_geom_torsion_site_symmetry_4
_geom_torsion_publ_flag
C20 N21 C22 O28 -164.8(3) . . . . ?
C20 N21 C22 O23 17.5(4) . . . . ?
C24 O23 C22 O28 19.6(5) . . . . ?
C24 O23 C22 N21 -162.6(3) . . . . ?
Co2 O3 C4 O17 -2.5(4) . . . . ?
Co2 O3 C4 C5 176.8(2) . . . . ?
Co1 O32 C19 O18 0.6(3) . . . . ?
Co1 O32 C19 C20 -179.2(3) . . . . ?
Co1 O18 C19 O32 -0.7(3) . . . . ?
Co1 O18 C19 C20 179.1(2) . . . . ?
C22 N21 C20 C19 -103.9(3) . . . . ?
C22 N21 C20 C29 129.0(3) . . . . ?
O32 C19 C20 N21 166.4(3) . . . . ?
O18 C19 C20 N21 -13.4(4) . . . . ?
O32 C19 C20 C29 -65.6(4) . . . . ?
O18 C19 C20 C29 114.6(3) . . . . ?
C7 N6 C5 C4 -86.0(3) . . . . ?
C7 N6 C5 C14 152.2(3) . . . . ?
O17 C4 C5 N6 -58.2(4) . . . . ?
O3 C4 C5 N6 122.5(3) . . . . ?
O17 C4 C5 C14 63.0(4) . . . . ?
O3 C4 C5 C14 -116.2(3) . . . . ?
C36 N35 C34 N33 0.6(4) . . . . ?
Co1 N35 C34 N33 -173.3(2) . . . . ?
C37 N33 C34 N35 -0.3(4) . . . . ?
C39 N40 C41 C42 -0.6(4) . . . . ?
N6 C5 C14 C15 173.4(3) . . . . ?
C4 C5 C14 C15 52.4(4) . . . . ?
N6 C5 C14 C16 -61.9(4) . . . . ?
C4 C5 C14 C16 177.0(3) . . . . ?
C34 N35 C36 C37 -0.8(4) . . . . ?
Co1 N35 C36 C37 173.2(2) . . . . ?
C42 N38 C39 N40 -0.1(4) . . . . ?
Co2 N38 C39 N40 -180.0(2) . . . . ?
C41 N40 C39 N38 0.4(4) . . . . ?
C5 N6 C7 O13 -0.9(5) . . . . ?
C5 N6 C7 O8 179.1(3) . . . . ?
C9 O8 C7 O13 10.3(6) . . . . ?
C9 O8 C7 N6 -169.8(3) . . . . ?
N21 C20 C29 C30 72.1(4) . . . . ?
C19 C20 C29 C30 -56.3(4) . . . . ?
N21 C20 C29 C31 -54.1(4) . . . . ?
C19 C20 C29 C31 177.5(3) . . . . ?
N40 C41 C42 N38 0.5(4) . . . . ?
C39 N38 C42 C41 -0.2(4) . . . . ?
Co2 N38 C42 C41 179.6(2) . . . . ?
C22 O23 C24 C25 57.5(5) . . . . ?
C22 O23 C24 C26 -66.4(4) . . . . ?
C22 O23 C24 C27 175.6(3) . . . . ?
N35 C36 C37 N33 0.6(4) . . . . ?
C34 N33 C37 C36 -0.2(4) . . . . ?
C7 O8 C9 C12 -69.1(4) . . . . ?
C7 O8 C9 C11 55.5(5) . . . . ?
C7 O8 C9 C10 171.7(3) . . . . ?
